data_4002625
loop_
_publ_author_name
'Calta, Nicholas P.'
'Francisco, Melanie C.'
'Malliakas, Christos D.'
'Schlueter, John A.'
'Kanatzidis, Mercouri G.'

_publ_section_title
;
 Four High-Temperature Ferromagnets in the Hf--Fe--Sn System
;
_journal_name_full 'Chemistry of Materials'
_journal_page_first 141117155215003
_journal_paper_doi 10.1021/cm503466a
_journal_year 2014
_chemical_formula_moiety 'Fe1.6 Hf1 Sn0.40'
_chemical_formula_sum 'Fe1.6 Hf Sn0.4'
_chemical_formula_weight 318.47
_chemical_name_systematic
; 
 ? 
;
_space_group_IT_number 194
_symmetry_cell_setting hexagonal
_symmetry_space_group_name_Hall '-P 6c 2c'
_symmetry_space_group_name_H-M 'P 63/m m c'
_atom_sites_solution_hydrogens none
_atom_sites_solution_primary direct
_atom_sites_solution_secondary difmap
_audit_creation_method SHELXL-97
_cell_angle_alpha 90.00
_cell_angle_beta 90.00
_cell_angle_gamma 120.00
_cell_formula_units_Z 4
_cell_length_a 4.9238(7)
_cell_length_b 4.9238(7)
_cell_length_c 7.9643(12)
_cell_measurement_reflns_used 2026
_cell_measurement_temperature 293(2)
_cell_measurement_theta_max 29.59
_cell_measurement_theta_min 4.78
_cell_volume 167.22(4)
_computing_cell_refinement 'STOE X-AREA'
_computing_data_collection 'STOE X-AREA'
_computing_data_reduction 'STOE X-RED'
_computing_structure_refinement 'SHELXL-97 (Sheldrick, 2008)'
_computing_structure_solution 'SHELXS-97 (Sheldrick, 2008)'
_diffrn_ambient_temperature 293(2)
_diffrn_detector 'image plate (34 cm diameter)'
_diffrn_detector_area_resol_mean 6.67
_diffrn_detector_type STOE
_diffrn_measured_fraction_theta_full 1.000
_diffrn_measured_fraction_theta_max 1.000
_diffrn_measurement_device '2-circle goniometer'
_diffrn_measurement_device_type 'STOE IPDS 2T'
_diffrn_radiation_monochromator graphite
_diffrn_radiation_source 'fine-focus sealed tube'
_diffrn_radiation_type MoK\a
_diffrn_radiation_wavelength 0.71073
_diffrn_reflns_av_R_equivalents 0.0668
_diffrn_reflns_av_sigmaI/netI 0.0300
_diffrn_reflns_limit_h_max 6
_diffrn_reflns_limit_h_min -6
_diffrn_reflns_limit_k_max 6
_diffrn_reflns_limit_k_min -6
_diffrn_reflns_limit_l_max 10
_diffrn_reflns_limit_l_min -9
_diffrn_reflns_number 1478
_diffrn_reflns_theta_full 28.88
_diffrn_reflns_theta_max 28.88
_diffrn_reflns_theta_min 4.78
_exptl_absorpt_coefficient_mu 81.234
_exptl_absorpt_correction_T_max 0.533
_exptl_absorpt_correction_T_min 0.1570
_exptl_absorpt_correction_type integration
_exptl_absorpt_process_details X-Red32
_exptl_crystal_colour 'metallic silver'
_exptl_crystal_density_diffrn 12.650
_exptl_crystal_density_meas ?
_exptl_crystal_density_method 'not measured'
_exptl_crystal_description 'hexagonal plate'
_exptl_crystal_F_000 539
_exptl_crystal_size_max 0.10
_exptl_crystal_size_mid 0.08
_exptl_crystal_size_min 0.01
_refine_diff_density_max 1.260
_refine_diff_density_min -2.292
_refine_diff_density_rms 0.557
_refine_ls_extinction_coef 0.0084(15)
_refine_ls_extinction_expression Fc^*^=kFc[1+0.001xFc^2^\l^3^/sin(2\q)]^-1/4^
_refine_ls_extinction_method SHELXL
_refine_ls_goodness_of_fit_ref 1.556
_refine_ls_hydrogen_treatment none
_refine_ls_matrix_type full
_refine_ls_number_parameters 12
_refine_ls_number_reflns 108
_refine_ls_number_restraints 0
_refine_ls_restrained_S_all 1.556
_refine_ls_R_factor_all 0.0245
_refine_ls_R_factor_gt 0.0230
_refine_ls_shift/su_max 0.000
_refine_ls_shift/su_mean 0.000
_refine_ls_structure_factor_coef Fsqd
_refine_ls_weighting_details 'calc w=1/[\s^2^(Fo^2^)+(0.0187P)^2^+0.0000P] where P=(Fo^2^+2Fc^2^)/3'
_refine_ls_weighting_scheme calc
_refine_ls_wR_factor_gt 0.0425
_refine_ls_wR_factor_ref 0.0428
_reflns_number_gt 104
_reflns_number_total 108
_reflns_threshold_expression >2sigma(I)
_cod_data_source_file cm503466a_si_002.cif
_cod_data_source_block c14
_cod_depositor_comments
;
The following automatic conversions were performed:

'_exptl_crystal_density_meas' value 'not measured' was changed to '?'
- the value is perceived as not measured.

Automatic conversion script
Id: cif_fix_values 3866 2015-08-17 15:13:47Z robertas 
;
_cod_original_formula_sum 'Fe1.6 Hf1 Sn0.40'
_cod_database_code 4002625

loop_
_symmetry_equiv_pos_as_xyz
'x, y, z'
'-y, x-y, z'
'-x+y, -x, z'
'-x, -y, z+1/2'
'y, -x+y, z+1/2'
'x-y, x, z+1/2'
'y, x, -z'
'x-y, -y, -z'
'-x, -x+y, -z'
'-y, -x, -z+1/2'
'-x+y, y, -z+1/2'
'x, x-y, -z+1/2'
'-x, -y, -z'
'y, -x+y, -z'
'x-y, x, -z'
'x, y, -z-1/2'
'-y, x-y, -z-1/2'
'-x+y, -x, -z-1/2'
'-y, -x, z'
'-x+y, y, z'
'x, x-y, z'
'y, x, z-1/2'
'x-y, -y, z-1/2'
'-x, -x+y, z-1/2'

loop_
_atom_site_label
_atom_site_type_symbol
_atom_site_fract_x
_atom_site_fract_y
_atom_site_fract_z
_atom_site_U_iso_or_equiv
_atom_site_adp_type
_atom_site_occupancy
_atom_site_symmetry_multiplicity
_atom_site_calc_flag
_atom_site_refinement_flags
Hf1 Hf 0.3333 0.6667 0.06341(7) 0.0073(3) Uani 1 6 d S
Fe2 Fe 0.3373(2) 0.16864(11) 0.2500 0.0073(5) Uani 0.783(8) 4 d SP
Sn2 Sn 0.3373(2) 0.16864(11) 0.2500 0.0073(5) Uani 0.217(8) 4 d SP
Fe3 Fe 0.0000 1.0000 0.0000 0.0077(6) Uani 0.783(8) 12 d SP
Sn3 Sn 0.0000 1.0000 0.0000 0.0077(6) Uani 0.217(8) 12 d SP

loop_
_atom_site_aniso_label
_atom_site_aniso_U_11
_atom_site_aniso_U_22
_atom_site_aniso_U_33
_atom_site_aniso_U_23
_atom_site_aniso_U_13
_atom_site_aniso_U_12
Hf1 0.0071(3) 0.0071(3) 0.0076(4) 0.000 0.000 0.00355(15)
Fe2 0.0062(6) 0.0072(6) 0.0081(7) 0.000 0.000 0.0031(3)
Sn2 0.0062(6) 0.0072(6) 0.0081(7) 0.000 0.000 0.0031(3)
Fe3 0.0081(7) 0.0081(7) 0.0068(10) 0.000 0.000 0.0041(3)
Sn3 0.0081(7) 0.0081(7) 0.0068(10) 0.000 0.000 0.0041(3)

loop_
_atom_type_symbol
_atom_type_description
_atom_type_scat_dispersion_real
_atom_type_scat_dispersion_imag
_atom_type_scat_source
Fe Fe 0.3463 0.8444 'International Tables Vol C Tables 4.2.6.8 and 6.1.1.4'
Sn Sn -0.6537 1.4246 'International Tables Vol C Tables 4.2.6.8 and 6.1.1.4'
Hf Hf -0.5830 6.1852 'International Tables Vol C Tables 4.2.6.8 and 6.1.1.4'

loop_
_geom_angle_atom_site_label_1
_geom_angle_atom_site_label_2
_geom_angle_atom_site_label_3
_geom_angle
_geom_angle_site_symmetry_1
_geom_angle_site_symmetry_3
Sn2 Hf1 Fe2 0.00(4) 14_565 14_565
Sn2 Hf1 Sn2 50.26(3) 14_565 15
Fe2 Hf1 Sn2 50.26(3) 14_565 15
Sn2 Hf1 Fe2 50.26(3) 14_565 15
Fe2 Hf1 Fe2 50.26(3) 14_565 15
Sn2 Hf1 Fe2 0.00(2) 15 15
Sn2 Hf1 Sn2 50.26(3) 14_565 13_665
Fe2 Hf1 Sn2 50.26(3) 14_565 13_665
Sn2 Hf1 Sn2 50.26(3) 15 13_665
Fe2 Hf1 Sn2 50.26(3) 15 13_665
Sn2 Hf1 Fe2 50.26(3) 14_565 13_665
Fe2 Hf1 Fe2 50.26(3) 14_565 13_665
Sn2 Hf1 Fe2 50.26(3) 15 13_665
Fe2 Hf1 Fe2 50.26(3) 15 13_665
Sn2 Hf1 Fe2 0.00(4) 13_665 13_665
Sn2 Hf1 Sn2 116.583(10) 14_565 2_665
Fe2 Hf1 Sn2 116.583(10) 14_565 2_665
Sn2 Hf1 Sn2 144.624(12) 15 2_665
Fe2 Hf1 Sn2 144.624(12) 15 2_665
Sn2 Hf1 Sn2 95.06(2) 13_665 2_665
Fe2 Hf1 Sn2 95.06(2) 13_665 2_665
Sn2 Hf1 Fe2 116.583(10) 14_565 2_665
Fe2 Hf1 Fe2 116.583(10) 14_565 2_665
Sn2 Hf1 Fe2 144.624(12) 15 2_665
Fe2 Hf1 Fe2 144.624(12) 15 2_665
Sn2 Hf1 Fe2 95.06(2) 13_665 2_665
Fe2 Hf1 Fe2 95.06(2) 13_665 2_665
Sn2 Hf1 Fe2 0.0 2_665 2_665
Sn2 Hf1 Sn2 95.06(2) 14_565 1_565
Fe2 Hf1 Sn2 95.06(2) 14_565 1_565
Sn2 Hf1 Sn2 144.624(12) 15 1_565
Fe2 Hf1 Sn2 144.624(12) 15 1_565
Sn2 Hf1 Sn2 116.583(10) 13_665 1_565
Fe2 Hf1 Sn2 116.583(10) 13_665 1_565
Sn2 Hf1 Sn2 50.05(4) 2_665 1_565
Fe2 Hf1 Sn2 50.05(4) 2_665 1_565
Sn2 Hf1 Fe2 95.06(2) 14_565 1_565
Fe2 Hf1 Fe2 95.06(2) 14_565 1_565
Sn2 Hf1 Fe2 144.624(12) 15 1_565
Fe2 Hf1 Fe2 144.624(12) 15 1_565
Sn2 Hf1 Fe2 116.583(10) 13_665 1_565
Fe2 Hf1 Fe2 116.583(10) 13_665 1_565
Sn2 Hf1 Fe2 50.05(4) 2_665 1_565
Fe2 Hf1 Fe2 50.05(4) 2_665 1_565
Sn2 Hf1 Fe2 0.00(4) 1_565 1_565
Sn2 Hf1 Sn2 95.06(2) 14_565 3_565
Fe2 Hf1 Sn2 95.06(2) 14_565 3_565
Sn2 Hf1 Sn2 116.583(10) 15 3_565
Fe2 Hf1 Sn2 116.583(10) 15 3_565
Sn2 Hf1 Sn2 144.624(12) 13_665 3_565
Fe2 Hf1 Sn2 144.624(12) 13_665 3_565
Sn2 Hf1 Sn2 95.707(14) 2_665 3_565
Fe2 Hf1 Sn2 95.707(14) 2_665 3_565
Sn2 Hf1 Sn2 51.33(4) 1_565 3_565
Fe2 Hf1 Sn2 51.33(4) 1_565 3_565
Sn2 Hf1 Fe2 95.06(2) 14_565 3_565
Fe2 Hf1 Fe2 95.06(2) 14_565 3_565
Sn2 Hf1 Fe2 116.583(10) 15 3_565
Fe2 Hf1 Fe2 116.583(10) 15 3_565
Sn2 Hf1 Fe2 144.624(12) 13_665 3_565
Fe2 Hf1 Fe2 144.624(12) 13_665 3_565
Sn2 Hf1 Fe2 95.707(14) 2_665 3_565
Fe2 Hf1 Fe2 95.707(14) 2_665 3_565
Sn2 Hf1 Fe2 51.33(4) 1_565 3_565
Fe2 Hf1 Fe2 51.33(4) 1_565 3_565
Sn2 Hf1 Fe2 0.00(5) 3_565 3_565
Sn2 Fe2 Fe2 0.00(2) 2_655 2_655
Sn2 Fe2 Sn2 60.0 2_655 3_665
Fe2 Fe2 Sn2 60.0 2_655 3_665
Sn2 Fe2 Fe2 60.0 2_655 3_665
Fe2 Fe2 Fe2 60.0 2_655 3_665
Sn2 Fe2 Fe2 0.0 3_665 3_665
Sn2 Fe2 Sn3 120.471(16) 2_655 1_545
Fe2 Fe2 Sn3 120.471(16) 2_655 1_545
Sn2 Fe2 Sn3 120.471(16) 3_665 1_545
Fe2 Fe2 Sn3 120.471(16) 3_665 1_545
Sn2 Fe2 Fe3 120.471(16) 2_655 1_545
Fe2 Fe2 Fe3 120.471(16) 2_655 1_545
Sn2 Fe2 Fe3 120.471(16) 3_665 1_545
Fe2 Fe2 Fe3 120.471(16) 3_665 1_545
Sn3 Fe2 Fe3 0.0 1_545 1_545
Sn2 Fe2 Sn3 120.471(16) 2_655 4_565
Fe2 Fe2 Sn3 120.471(16) 2_655 4_565
Sn2 Fe2 Sn3 120.471(16) 3_665 4_565
Fe2 Fe2 Sn3 120.471(16) 3_665 4_565
Sn3 Fe2 Sn3 108.32(4) 1_545 4_565
Fe3 Fe2 Sn3 108.32(4) 1_545 4_565
Sn2 Fe2 Fe3 120.471(16) 2_655 4_565
Fe2 Fe2 Fe3 120.471(16) 2_655 4_565
Sn2 Fe2 Fe3 120.471(16) 3_665 4_565
Fe2 Fe2 Fe3 120.471(16) 3_665 4_565
Sn3 Fe2 Fe3 108.32(4) 1_545 4_565
Fe3 Fe2 Fe3 108.32(4) 1_545 4_565
Sn3 Fe2 Fe3 0.0 4_565 4_565
Sn2 Fe2 Sn2 120.0 2_655 3
Fe2 Fe2 Sn2 120.0 2_655 3
Sn2 Fe2 Sn2 180.0 3_665 3
Fe2 Fe2 Sn2 180.0 3_665 3
Sn3 Fe2 Sn2 59.529(16) 1_545 3
Fe3 Fe2 Sn2 59.529(16) 1_545 3
Sn3 Fe2 Sn2 59.529(16) 4_565 3
Fe3 Fe2 Sn2 59.529(16) 4_565 3
Sn2 Fe2 Fe2 120.0 2_655 3
Fe2 Fe2 Fe2 120.0 2_655 3
Sn2 Fe2 Fe2 180.0 3_665 3
Fe2 Fe2 Fe2 180.0 3_665 3
Sn3 Fe2 Fe2 59.529(16) 1_545 3
Fe3 Fe2 Fe2 59.529(16) 1_545 3
Sn3 Fe2 Fe2 59.529(16) 4_565 3
Fe3 Fe2 Fe2 59.529(16) 4_565 3
Sn2 Fe2 Fe2 0.00(5) 3 3
Sn2 Fe2 Fe2 180.0 2_655 2
Fe2 Fe2 Fe2 180.0 2_655 2
Sn2 Fe2 Fe2 120.0 3_665 2
Fe2 Fe2 Fe2 120.0 3_665 2
Sn3 Fe2 Fe2 59.529(16) 1_545 2
Fe3 Fe2 Fe2 59.529(16) 1_545 2
Sn3 Fe2 Fe2 59.529(16) 4_565 2
Fe3 Fe2 Fe2 59.529(16) 4_565 2
Sn2 Fe2 Fe2 60.0 3 2
Fe2 Fe2 Fe2 60.0 3 2
Sn2 Fe2 Sn2 180.0 2_655 2
Fe2 Fe2 Sn2 180.0 2_655 2
Sn2 Fe2 Sn2 120.0 3_665 2
Fe2 Fe2 Sn2 120.0 3_665 2
Sn3 Fe2 Sn2 59.529(16) 1_545 2
Fe3 Fe2 Sn2 59.529(16) 1_545 2
Sn3 Fe2 Sn2 59.529(16) 4_565 2
Fe3 Fe2 Sn2 59.529(16) 4_565 2
Sn2 Fe2 Sn2 60.0 3 2
Fe2 Fe2 Sn2 60.0 3 2
Fe2 Fe2 Sn2 0.0 2 2
Sn2 Fe3 Sn2 180.00(3) 13_565 1_565
Sn2 Fe3 Fe2 0.00(5) 13_565 13_565
Sn2 Fe3 Fe2 180.0 1_565 13_565
Sn2 Fe3 Fe2 180.00(3) 13_565 1_565
Sn2 Fe3 Fe2 0.00(7) 1_565 1_565
Fe2 Fe3 Fe2 180.00(3) 13_565 1_565
Sn2 Fe3 Sn2 60.94(3) 13_565 14_565
Sn2 Fe3 Sn2 119.06(3) 1_565 14_565
Fe2 Fe3 Sn2 60.94(3) 13_565 14_565
Fe2 Fe3 Sn2 119.06(3) 1_565 14_565
Sn2 Fe3 Sn2 119.06(3) 13_565 2_565
Sn2 Fe3 Sn2 60.94(3) 1_565 2_565
Fe2 Fe3 Sn2 119.06(3) 13_565 2_565
Fe2 Fe3 Sn2 60.94(3) 1_565 2_565
Sn2 Fe3 Sn2 180.00(2) 14_565 2_565
Sn2 Fe3 Fe2 60.94(3) 13_565 14_565
Sn2 Fe3 Fe2 119.06(3) 1_565 14_565
Fe2 Fe3 Fe2 60.94(3) 13_565 14_565
Fe2 Fe3 Fe2 119.06(3) 1_565 14_565
Sn2 Fe3 Fe2 0.00(2) 14_565 14_565
Sn2 Fe3 Fe2 180.0 2_565 14_565
Sn2 Fe3 Fe2 119.06(3) 13_565 2_565
Sn2 Fe3 Fe2 60.94(3) 1_565 2_565
Fe2 Fe3 Fe2 119.06(3) 13_565 2_565
Fe2 Fe3 Fe2 60.94(3) 1_565 2_565
Sn2 Fe3 Fe2 180.00(2) 14_565 2_565
Sn2 Fe3 Fe2 0.00(2) 2_565 2_565
Fe2 Fe3 Fe2 180.00(2) 14_565 2_565
Sn2 Fe3 Sn2 60.94(3) 13_565 15_565
Sn2 Fe3 Sn2 119.06(3) 1_565 15_565
Fe2 Fe3 Sn2 60.94(3) 13_565 15_565
Fe2 Fe3 Sn2 119.06(3) 1_565 15_565
Sn2 Fe3 Sn2 60.94(3) 14_565 15_565
Sn2 Fe3 Sn2 119.06(3) 2_565 15_565
Fe2 Fe3 Sn2 60.94(3) 14_565 15_565
Fe2 Fe3 Sn2 119.06(3) 2_565 15_565
Sn2 Fe3 Sn2 119.06(3) 13_565 3_565
Sn2 Fe3 Sn2 60.94(3) 1_565 3_565
Fe2 Fe3 Sn2 119.06(3) 13_565 3_565
Fe2 Fe3 Sn2 60.94(3) 1_565 3_565
Sn2 Fe3 Sn2 119.06(3) 14_565 3_565
Sn2 Fe3 Sn2 60.94(3) 2_565 3_565
Fe2 Fe3 Sn2 119.06(3) 14_565 3_565
Fe2 Fe3 Sn2 60.94(3) 2_565 3_565
Sn2 Fe3 Sn2 180.0 15_565 3_565
Sn2 Fe3 Fe2 60.94(3) 13_565 15_565
Sn2 Fe3 Fe2 119.06(3) 1_565 15_565
Fe2 Fe3 Fe2 60.94(3) 13_565 15_565
Fe2 Fe3 Fe2 119.06(3) 1_565 15_565
Sn2 Fe3 Fe2 60.94(3) 14_565 15_565
Sn2 Fe3 Fe2 119.06(3) 2_565 15_565
Fe2 Fe3 Fe2 60.94(3) 14_565 15_565
Fe2 Fe3 Fe2 119.06(3) 2_565 15_565
Sn2 Fe3 Fe2 0.00(3) 15_565 15_565
Sn2 Fe3 Fe2 180.00(5) 3_565 15_565
Sn2 Fe3 Fe2 119.06(3) 13_565 3_565
Sn2 Fe3 Fe2 60.94(3) 1_565 3_565
Fe2 Fe3 Fe2 119.06(3) 13_565 3_565
Fe2 Fe3 Fe2 60.94(3) 1_565 3_565
Sn2 Fe3 Fe2 119.06(3) 14_565 3_565
Sn2 Fe3 Fe2 60.94(3) 2_565 3_565
Fe2 Fe3 Fe2 119.06(3) 14_565 3_565
Fe2 Fe3 Fe2 60.94(3) 2_565 3_565
Sn2 Fe3 Fe2 180.0 15_565 3_565
Sn2 Fe3 Fe2 0.00(7) 3_565 3_565
Fe2 Fe3 Fe2 180.0 15_565 3_565

loop_
_geom_bond_atom_site_label_1
_geom_bond_atom_site_label_2
_geom_bond_distance
_geom_bond_site_symmetry_2
Hf1 Sn2 2.8641(7) 14_565
Hf1 Fe2 2.8641(7) 14_565
Hf1 Sn2 2.8641(7) 15
Hf1 Fe2 2.8641(7) 15
Hf1 Sn2 2.8641(7) 13_665
Hf1 Fe2 2.8641(7) 13_665
Hf1 Sn2 2.8757(4) 2_665
Hf1 Fe2 2.8757(4) 2_665
Hf1 Sn2 2.8757(4) 1_565
Hf1 Fe2 2.8757(4) 1_565
Hf1 Sn2 2.8757(4) 3_565
Hf1 Fe2 2.8757(4) 3_565
Fe2 Sn2 2.4327(17) 2_655
Fe2 Fe2 2.4327(17) 2_655
Fe2 Sn2 2.4327(17) 3_665
Fe2 Fe2 2.4327(17) 3_665
Fe2 Sn3 2.4562(6) 1_545
Fe2 Fe3 2.4562(6) 1_545
Fe2 Sn3 2.4562(6) 4_565
Fe2 Fe3 2.4562(6) 4_565
Fe2 Sn2 2.4911(17) 3
Fe2 Fe2 2.4911(17) 3
Fe2 Fe2 2.4911(17) 2
Fe2 Sn2 2.4911(17) 2
Fe3 Sn2 2.4562(6) 13_565
Fe3 Sn2 2.4562(6) 1_565
Fe3 Fe2 2.4562(6) 13_565
Fe3 Fe2 2.4562(6) 1_565
Fe3 Sn2 2.4562(6) 14_565
Fe3 Sn2 2.4562(6) 2_565
Fe3 Fe2 2.4562(6) 14_565
Fe3 Fe2 2.4562(6) 2_565
Fe3 Sn2 2.4562(6) 15_565
Fe3 Sn2 2.4562(6) 3_565
Fe3 Fe2 2.4562(6) 15_565
Fe3 Fe2 2.4562(6) 3_565
